data_1517652
loop_
_publ_author_name
'Ying-Ying Liu'
'Jie Liu'
'Jin Yang'
'Bo Liu'
'Jian-Fang Ma'

_publ_section_title
;
 Eight coordination compounds based on a reduced Schiff base
 tetraaminodiphenol macrocyclic ligand
;
_journal_name_full
;
Inorganica Chimica Acta
;
_journal_page_first 85
_journal_page_last 96
_journal_volume 403
_journal_year 2013
_chemical_formula_sum 'C30 H52 Cd2 N4 O15'
_chemical_formula_weight 933.56
_space_group_IT_number 2
_symmetry_cell_setting triclinic
_symmetry_space_group_name_Hall '-P 1'
_symmetry_space_group_name_H-M 'P -1'
_atom_sites_solution_hydrogens geom
_atom_sites_solution_primary direct
_atom_sites_solution_secondary difmap
_cell_angle_alpha 61.81(3)
_cell_angle_beta 80.96(3)
_cell_angle_gamma 73.06(2)
_cell_formula_units_Z 1
_cell_length_a 10.290(5)
_cell_length_b 10.551(6)
_cell_length_c 10.573(7)
_cell_measurement_temperature 293(2)
_cell_volume 967.6(10)
_computing_cell_refinement CrysAlis
_computing_data_collection 'CrysAlis (Oxford Diffraction, 2006)'
_computing_data_reduction CrysAlis
_computing_structure_refinement 'SHELXL-97 (Sheldrick, 1997)'
_computing_structure_solution 'SHELXS-97 (Sheldrick, 1997)'
_diffrn_ambient_temperature 293(2)
_diffrn_detector_area_resol_mean 10.0
_diffrn_measured_fraction_theta_full 0.997
_diffrn_measured_fraction_theta_max 0.989
_diffrn_measurement_device_type 'Oxford Diffraction Gemini R Ultra'
_diffrn_measurement_method '\w scan'
_diffrn_radiation_monochromator graphite
_diffrn_radiation_source 'fine-focus sealed tube'
_diffrn_radiation_type MoK\a
_diffrn_radiation_wavelength 0.71069
_diffrn_reflns_av_R_equivalents 0.0207
_diffrn_reflns_av_sigmaI/netI 0.0254
_diffrn_reflns_limit_h_max 13
_diffrn_reflns_limit_h_min -13
_diffrn_reflns_limit_k_max 13
_diffrn_reflns_limit_k_min -13
_diffrn_reflns_limit_l_max 13
_diffrn_reflns_limit_l_min -13
_diffrn_reflns_number 9494
_diffrn_reflns_theta_full 25.00
_diffrn_reflns_theta_max 27.48
_diffrn_reflns_theta_min 3.05
_exptl_absorpt_coefficient_mu 1.168
_exptl_absorpt_correction_T_max 0.801
_exptl_absorpt_correction_T_min 0.712
_exptl_absorpt_correction_type multi-scan
_exptl_absorpt_process_details
;
CrysAlis (Oxford Diffraction, 2006)
;
_exptl_crystal_colour colorless
_exptl_crystal_density_diffrn 1.602
_exptl_crystal_density_method 'not measured'
_exptl_crystal_description block
_exptl_crystal_F_000 476
_exptl_crystal_size_max 0.26
_exptl_crystal_size_mid 0.21
_exptl_crystal_size_min 0.20
_refine_diff_density_max 0.673
_refine_diff_density_min -1.040
_refine_diff_density_rms 0.075
_refine_ls_extinction_method none
_refine_ls_goodness_of_fit_ref 1.073
_refine_ls_hydrogen_treatment mixed
_refine_ls_matrix_type full
_refine_ls_number_parameters 277
_refine_ls_number_reflns 4393
_refine_ls_number_restraints 20
_refine_ls_restrained_S_all 1.075
_refine_ls_R_factor_all 0.0326
_refine_ls_R_factor_gt 0.0299
_refine_ls_shift/su_max 0.001
_refine_ls_shift/su_mean 0.000
_refine_ls_structure_factor_coef Fsqd
_refine_ls_weighting_details 'calc w=1/[\s^2^(Fo^2^)+(0.0410P)^2^+0.7387P] where P=(Fo^2^+2Fc^2^)/3'
_refine_ls_weighting_scheme calc
_refine_ls_wR_factor_gt 0.0773
_refine_ls_wR_factor_ref 0.0785
_reflns_number_gt 4093
_reflns_number_total 4393
_reflns_threshold_expression >2sigma(I)
_cod_data_source_file ICA-2013-403-85-96-6.cif
_cod_data_source_block 6
_cod_original_sg_symbol_Hall '-P 1 '
_cod_original_sg_symbol_H-M 'P -1 '
_cod_database_code 1517652

loop_
_symmetry_equiv_pos_as_xyz
'x, y, z'
'-x, -y, -z'

loop_
_atom_site_label
_atom_site_type_symbol
_atom_site_fract_x
_atom_site_fract_y
_atom_site_fract_z
_atom_site_U_iso_or_equiv
_atom_site_adp_type
_atom_site_occupancy
_atom_site_symmetry_multiplicity
_atom_site_calc_flag
_atom_site_refinement_flags
Cd1 Cd 0.306750(17) 0.24689(2) 0.433511(19) 0.03478(7) Uani 1 1 d .
C1 C 0.7388(3) 0.1330(3) 0.0450(3) 0.0387(5) Uani 1 1 d .
C2 C 0.7996(3) 0.0845(3) 0.1752(3) 0.0373(5) Uani 1 1 d .
H3 H 0.8886 0.0267 0.1901 0.045 Uiso 1 1 calc R
C3 C 0.7312(2) 0.1200(3) 0.2820(3) 0.0325(5) Uani 1 1 d .
C4 C 0.5949(2) 0.2088(3) 0.2624(3) 0.0320(5) Uani 1 1 d .
C5 C 0.5341(2) 0.2607(3) 0.1308(3) 0.0346(5) Uani 1 1 d .
C6 C 0.6065(3) 0.2213(3) 0.0259(3) 0.0387(5) Uani 1 1 d .
H6 H 0.5645 0.2554 -0.0600 0.046 Uiso 1 1 calc R
C8 C 0.3932(3) 0.3633(3) 0.0982(3) 0.0417(6) Uani 1 1 d .
H8A H 0.3913 0.4510 0.1074 0.050 Uiso 1 1 calc R
H8B H 0.3729 0.3949 -0.0004 0.050 Uiso 1 1 calc R
C9 C 0.2814(3) 0.1567(3) 0.1914(3) 0.0403(6) Uani 1 1 d .
H9A H 0.3730 0.0975 0.1901 0.048 Uiso 1 1 calc R
H9B H 0.2374 0.1824 0.1048 0.048 Uiso 1 1 calc R
C10 C 0.7965(3) -0.0675(3) 0.6780(3) 0.0399(6) Uani 1 1 d .
H10A H 0.8019 0.0206 0.6825 0.048 Uiso 1 1 calc R
H10B H 0.8883 -0.1265 0.6770 0.048 Uiso 1 1 calc R
C11 C 0.8011(2) 0.0673(3) 0.4185(3) 0.0370(5) Uani 1 1 d .
H11A H 0.8926 0.0090 0.4145 0.044 Uiso 1 1 calc R
H11B H 0.8078 0.1525 0.4275 0.044 Uiso 1 1 calc R
C12 C 0.9115(3) 0.5715(3) -0.7610(3) 0.0401(6) Uani 1 1 d .
C13 C 0.9557(2) 0.5349(3) -0.8861(3) 0.0327(5) Uani 1 1 d .
C14 C 0.9200(2) 0.4203(3) -0.8903(3) 0.0357(5) Uani 1 1 d .
H14 H 0.8660 0.3668 -0.8168 0.043 Uiso 1 1 calc R
C15 C 1.0362(3) 0.6156(3) -0.9972(3) 0.0363(5) Uani 1 1 d .
H15 H 1.0604 0.6932 -0.9956 0.044 Uiso 1 1 calc R
O1 O 0.53061(18) 0.2413(2) 0.3665(2) 0.0372(4) Uani 1 1 d .
O2 O 0.9449(3) 0.6764(3) -0.7638(3) 0.0644(6) Uani 1 1 d .
O3 O 0.8471(2) 0.4892(3) -0.6592(2) 0.0574(6) Uani 1 1 d .
N1 N 0.2863(2) 0.2926(3) 0.1947(2) 0.0365(5) Uani 1 1 d D
H1N H 0.213(3) 0.357(4) 0.167(4) 0.055 Uiso 1 1 d D
N2 N 0.7278(2) -0.0239(2) 0.5460(2) 0.0315(4) Uani 1 1 d D
H2N H 0.649(3) 0.034(4) 0.545(4) 0.047 Uiso 1 1 d D
O1W O 0.2466(3) 0.5013(3) 0.3671(4) 0.0724(7) Uani 1 1 d D
H1B H 0.221(5) 0.522(6) 0.448(5) 0.109 Uiso 1 1 d D
H1A H 0.314(5) 0.555(6) 0.333(5) 0.109 Uiso 1 1 d D
O2W O 0.3582(3) 0.1850(4) 0.6629(3) 0.0709(7) Uani 1 1 d D
H2A H 0.383(5) 0.092(4) 0.743(5) 0.106 Uiso 1 1 d D
H2B H 0.283(5) 0.226(5) 0.711(5) 0.106 Uiso 1 1 d D
O3W O 0.0653(2) 0.2733(3) 0.5269(3) 0.0515(5) Uani 1 1 d D
H3A H 0.057(4) 0.286(5) 0.599(4) 0.077 Uiso 1 1 d D
H3B H 0.005(4) 0.333(5) 0.469(4) 0.077 Uiso 1 1 d D
O5W O 0.5745(4) 0.5054(5) -0.6874(6) 0.1063(13) Uani 1 1 d D
H5A H 0.587(7) 0.424(6) -0.598(4) 0.160 Uiso 1 1 d D
H5B H 0.661(3) 0.512(8) -0.701(7) 0.160 Uiso 1 1 d D
C7 C 0.8147(4) 0.0903(4) -0.0685(4) 0.0541(7) Uani 1 1 d D
H7A H 0.853(3) -0.0039(18) -0.018(4) 0.081 Uiso 1 1 d D
H7B H 0.881(3) 0.148(4) -0.117(4) 0.081 Uiso 1 1 d D
H7C H 0.750(4) 0.115(4) -0.138(4) 0.081 Uiso 1 1 d D
O4W O 0.6003(6) 0.2788(7) -0.3737(8) 0.0729(17) Uani 0.50 1 d P
H4A H 0.561(7) 0.338(7) -0.369(7) 0.109 Uiso 1 1 d .

loop_
_atom_site_aniso_label
_atom_site_aniso_U_11
_atom_site_aniso_U_22
_atom_site_aniso_U_33
_atom_site_aniso_U_23
_atom_site_aniso_U_13
_atom_site_aniso_U_12
Cd1 0.03019(11) 0.03805(11) 0.03634(11) -0.01976(8) 0.00523(7) -0.00680(7)
C1 0.0398(13) 0.0403(14) 0.0351(12) -0.0184(11) 0.0093(10) -0.0114(10)
C2 0.0294(11) 0.0395(13) 0.0390(13) -0.0174(11) 0.0070(10) -0.0077(10)
C3 0.0295(11) 0.0315(11) 0.0326(11) -0.0117(9) 0.0056(9) -0.0102(9)
C4 0.0286(11) 0.0309(11) 0.0315(11) -0.0111(9) 0.0059(9) -0.0089(9)
C5 0.0300(11) 0.0333(12) 0.0328(12) -0.0102(10) 0.0033(9) -0.0076(9)
C6 0.0397(13) 0.0409(14) 0.0307(12) -0.0127(11) 0.0032(10) -0.0116(11)
C8 0.0351(12) 0.0371(13) 0.0339(12) -0.0047(11) 0.0019(10) -0.0038(10)
C9 0.0392(13) 0.0483(15) 0.0318(12) -0.0171(11) -0.0019(10) -0.0097(11)
C10 0.0356(13) 0.0492(15) 0.0351(13) -0.0171(11) -0.0030(10) -0.0129(11)
C11 0.0278(11) 0.0440(14) 0.0356(12) -0.0142(11) 0.0039(9) -0.0129(10)
C12 0.0342(12) 0.0483(15) 0.0376(13) -0.0228(12) -0.0006(10) -0.0042(11)
C13 0.0280(11) 0.0351(12) 0.0305(11) -0.0141(10) -0.0019(9) -0.0024(9)
C14 0.0316(11) 0.0383(13) 0.0321(12) -0.0125(10) 0.0034(9) -0.0098(10)
C15 0.0363(12) 0.0346(12) 0.0366(12) -0.0151(10) 0.0006(10) -0.0096(10)
O1 0.0308(8) 0.0428(10) 0.0376(9) -0.0212(8) 0.0073(7) -0.0076(7)
O2 0.0861(18) 0.0682(16) 0.0573(14) -0.0420(13) 0.0168(13) -0.0305(14)
O3 0.0598(13) 0.0798(17) 0.0424(11) -0.0336(12) 0.0161(10) -0.0295(12)
N1 0.0286(10) 0.0364(11) 0.0338(11) -0.0113(9) -0.0012(8) -0.0007(8)
N2 0.0260(9) 0.0367(11) 0.0299(10) -0.0144(8) 0.0018(8) -0.0076(8)
O1W 0.0728(17) 0.0568(15) 0.087(2) -0.0383(15) 0.0108(15) -0.0115(13)
O2W 0.0712(17) 0.084(2) 0.0572(15) -0.0359(14) -0.0014(13) -0.0113(15)
O3W 0.0415(11) 0.0603(14) 0.0526(13) -0.0336(11) 0.0051(9) -0.0016(9)
O5W 0.072(2) 0.102(3) 0.175(4) -0.087(3) 0.003(2) -0.0239(19)
C7 0.0550(18) 0.064(2) 0.0470(17) -0.0336(16) 0.0097(14) -0.0096(15)
O4W 0.055(3) 0.070(4) 0.088(4) -0.022(3) -0.021(3) -0.020(3)

loop_
_atom_type_symbol
_atom_type_description
_atom_type_scat_dispersion_real
_atom_type_scat_dispersion_imag
_atom_type_scat_source
C C 0.0033 0.0016 'International Tables Vol C Tables 4.2.6.8 and 6.1.1.4'
H H 0.0000 0.0000 'International Tables Vol C Tables 4.2.6.8 and 6.1.1.4'
N N 0.0061 0.0033 'International Tables Vol C Tables 4.2.6.8 and 6.1.1.4'
O O 0.0106 0.0060 'International Tables Vol C Tables 4.2.6.8 and 6.1.1.4'
Cd Cd -0.8075 1.2024 'International Tables Vol C Tables 4.2.6.8 and 6.1.1.4'

loop_
_geom_angle_atom_site_label_1
_geom_angle_atom_site_label_2
_geom_angle_atom_site_label_3
_geom_angle
_geom_angle_site_symmetry_1
_geom_angle_site_symmetry_3
O1 Cd1 O2W 89.33(10) . .
O1 Cd1 O1W 93.62(9) . .
O2W Cd1 O1W 92.71(12) . .
O1 Cd1 N1 83.42(8) . .
O2W Cd1 N1 171.83(9) . .
O1W Cd1 N1 91.51(10) . .
O1 Cd1 N2 106.00(7) . 2_656
O2W Cd1 N2 103.72(10) . 2_656
O1W Cd1 N2 154.32(10) . 2_656
N1 Cd1 N2 74.86(8) . 2_656
O1 Cd1 O3W 171.39(7) . .
O2W Cd1 O3W 84.39(10) . .
O1W Cd1 O3W 80.83(10) . .
N1 Cd1 O3W 103.19(8) . .
N2 Cd1 O3W 81.29(8) 2_656 .
C6 C1 C2 117.3(2) . .
C6 C1 C7 121.8(3) . .
C2 C1 C7 120.9(3) . .
C3 C2 C1 121.9(2) . .
C3 C2 H3 119.0 . .
C1 C2 H3 119.0 . .
C2 C3 C4 120.4(2) . .
C2 C3 C11 120.0(2) . .
C4 C3 C11 119.6(2) . .
O1 C4 C5 122.5(2) . .
O1 C4 C3 119.6(2) . .
C5 C4 C3 118.0(2) . .
C6 C5 C4 119.8(2) . .
C6 C5 C8 119.0(2) . .
C4 C5 C8 121.1(2) . .
C1 C6 C5 122.5(2) . .
C1 C6 H6 118.7 . .
C5 C6 H6 118.7 . .
N1 C8 C5 112.9(2) . .
N1 C8 H8A 109.0 . .
C5 C8 H8A 109.0 . .
N1 C8 H8B 109.0 . .
C5 C8 H8B 109.0 . .
H8A C8 H8B 107.8 . .
N1 C9 C10 110.1(2) . 2_656
N1 C9 H9A 109.6 . .
C10 C9 H9A 109.6 2_656 .
N1 C9 H9B 109.6 . .
C10 C9 H9B 109.6 2_656 .
H9A C9 H9B 108.2 . .
N2 C10 C9 110.0(2) . 2_656
N2 C10 H10A 109.7 . .
C9 C10 H10A 109.7 2_656 .
N2 C10 H10B 109.7 . .
C9 C10 H10B 109.7 2_656 .
H10A C10 H10B 108.2 . .
N2 C11 C3 112.0(2) . .
N2 C11 H11A 109.2 . .
C3 C11 H11A 109.2 . .
N2 C11 H11B 109.2 . .
C3 C11 H11B 109.2 . .
H11A C11 H11B 107.9 . .
O2 C12 O3 124.7(3) . .
O2 C12 C13 118.2(3) . .
O3 C12 C13 117.1(3) . .
C14 C13 C15 119.4(2) . .
C14 C13 C12 120.9(2) . .
C15 C13 C12 119.6(2) . .
C13 C14 C15 120.8(2) . 2_763
C13 C14 H14 119.6 . .
C15 C14 H14 119.6 2_763 .
C14 C15 C13 119.8(2) 2_763 .
C14 C15 H15 120.1 2_763 .
C13 C15 H15 120.1 . .
C4 O1 Cd1 125.22(16) . .
C9 N1 C8 113.8(2) . .
C9 N1 Cd1 110.43(16) . .
C8 N1 Cd1 111.48(18) . .
C9 N1 H1N 110(3) . .
C8 N1 H1N 106(3) . .
Cd1 N1 H1N 105(3) . .
C10 N2 C11 110.2(2) . .
C10 N2 Cd1 105.77(16) . 2_656
C11 N2 Cd1 119.56(16) . 2_656
C10 N2 H2N 109(2) . .
C11 N2 H2N 105(2) . .
Cd1 N2 H2N 107(2) 2_656 .
Cd1 O1W H1B 112(3) . .
Cd1 O1W H1A 119(3) . .
H1B O1W H1A 95(3) . .
Cd1 O2W H2A 131(3) . .
Cd1 O2W H2B 113(3) . .
H2A O2W H2B 95(3) . .
Cd1 O3W H3A 111(3) . .
Cd1 O3W H3B 118(3) . .
H3A O3W H3B 112(4) . .
H5A O5W H5B 96(3) . .
C1 C7 H7A 102(3) . .
C1 C7 H7B 110(3) . .
H7A C7 H7B 112(2) . .
C1 C7 H7C 107(3) . .
H7A C7 H7C 117(3) . .
H7B C7 H7C 108(4) . .

loop_
_geom_bond_atom_site_label_1
_geom_bond_atom_site_label_2
_geom_bond_distance
_geom_bond_site_symmetry_2
Cd1 O1 2.293(2) .
Cd1 O2W 2.301(3) .
Cd1 O1W 2.339(3) .
Cd1 N1 2.368(3) .
Cd1 N2 2.386(3) 2_656
Cd1 O3W 2.512(3) .
C1 C6 1.390(4) .
C1 C2 1.402(4) .
C1 C7 1.505(4) .
C2 C3 1.382(4) .
C2 H3 0.9300 .
C3 C4 1.425(3) .
C3 C11 1.498(4) .
C4 O1 1.327(3) .
C4 C5 1.408(4) .
C5 C6 1.398(4) .
C5 C8 1.511(3) .
C6 H6 0.9300 .
C8 N1 1.487(3) .
C8 H8A 0.9700 .
C8 H8B 0.9700 .
C9 N1 1.467(4) .
C9 C10 1.516(4) 2_656
C9 H9A 0.9700 .
C9 H9B 0.9700 .
C10 N2 1.474(3) .
C10 C9 1.516(4) 2_656
C10 H10A 0.9700 .
C10 H10B 0.9700 .
C11 N2 1.480(3) .
C11 H11A 0.9700 .
C11 H11B 0.9700 .
C12 O2 1.237(4) .
C12 O3 1.257(4) .
C12 C13 1.515(4) .
C13 C14 1.383(4) .
C13 C15 1.397(4) .
C14 C15 1.385(4) 2_763
C14 H14 0.9300 .
C15 C14 1.385(4) 2_763
C15 H15 0.9300 .
N1 H1N 0.84(3) .
N2 Cd1 2.386(3) 2_656
N2 H2N 0.86(3) .
O1W H1B 0.96(4) .
O1W H1A 0.94(4) .
O2W H2A 0.94(4) .
O2W H2B 0.97(4) .
O3W H3A 0.82(3) .
O3W H3B 0.83(3) .
O5W H5A 0.92(2) .
O5W H5B 0.90(2) .
C7 H7A 0.873(13) .
C7 H7B 0.970(18) .
C7 H7C 0.960(18) .
O4W H4A 0.66(6) .

loop_
_geom_hbond_atom_site_label_D
_geom_hbond_atom_site_label_H
_geom_hbond_atom_site_label_A
_geom_hbond_distance_DH
_geom_hbond_distance_HA
_geom_hbond_distance_DA
_geom_hbond_angle_DHA
_geom_hbond_site_symmetry_A
O1W H1A O5W 0.94(4) 2.57(5) 3.342(5) 140(4) 1_556
N2 H2N O1 0.86(3) 2.26(3) 2.904(3) 132(3) .
O5W H5A O4W 0.92(2) 2.13(3) 3.033(9) 166(8) .
O5W H5B O3 0.90(2) 1.95(3) 2.815(5) 160(6) .
O1W H1B O3 0.96(4) 2.19(4) 3.127(4) 165(5) 2_665
O1W H1A O4W 0.94(4) 2.41(5) 3.192(7) 141(4) 2_665
O3W H3A O2 0.82(3) 1.96(3) 2.776(4) 174(5) 2_665
O3W H3B O3 0.83(3) 2.05(4) 2.877(4) 174(4) 1_456

loop_
_geom_torsion_atom_site_label_1
_geom_torsion_atom_site_label_2
_geom_torsion_atom_site_label_3
_geom_torsion_atom_site_label_4
_geom_torsion
_geom_torsion_site_symmetry_1
_geom_torsion_site_symmetry_4
C6 C1 C2 C3 1.1(4) . .
C7 C1 C2 C3 -178.8(3) . .
C1 C2 C3 C4 -0.2(4) . .
C1 C2 C3 C11 -179.2(2) . .
C2 C3 C4 O1 179.7(2) . .
C11 C3 C4 O1 -1.4(3) . .
C2 C3 C4 C5 -1.1(3) . .
C11 C3 C4 C5 177.8(2) . .
O1 C4 C5 C6 -179.3(2) . .
C3 C4 C5 C6 1.6(4) . .
O1 C4 C5 C8 3.0(4) . .
C3 C4 C5 C8 -176.1(2) . .
C2 C1 C6 C5 -0.6(4) . .
C7 C1 C6 C5 179.3(3) . .
C4 C5 C6 C1 -0.8(4) . .
C8 C5 C6 C1 177.0(3) . .
C6 C5 C8 N1 117.6(3) . .
C4 C5 C8 N1 -64.7(3) . .
C2 C3 C11 N2 -122.0(3) . .
C4 C3 C11 N2 59.1(3) . .
O2 C12 C13 C14 -179.1(3) . .
O3 C12 C13 C14 3.2(4) . .
O2 C12 C13 C15 2.4(4) . .
O3 C12 C13 C15 -175.3(2) . .
C15 C13 C14 C15 0.3(4) . 2_763
C12 C13 C14 C15 -178.2(2) . 2_763
C14 C13 C15 C14 -0.3(4) . 2_763
C12 C13 C15 C14 178.2(2) . 2_763
C5 C4 O1 Cd1 40.7(3) . .
C3 C4 O1 Cd1 -140.17(19) . .
O2W Cd1 O1 C4 151.3(2) . .
O1W Cd1 O1 C4 -116.1(2) . .
N1 Cd1 O1 C4 -24.97(19) . .
N2 Cd1 O1 C4 47.2(2) 2_656 .
O3W Cd1 O1 C4 -165.6(4) . .
C10 C9 N1 C8 162.5(2) 2_656 .
C10 C9 N1 Cd1 36.2(2) 2_656 .
C5 C8 N1 C9 -57.7(3) . .
C5 C8 N1 Cd1 67.9(3) . .
O1 Cd1 N1 C9 101.61(17) . .
O2W Cd1 N1 C9 74.0(7) . .
O1W Cd1 N1 C9 -164.92(18) . .
N2 Cd1 N1 C9 -6.96(16) 2_656 .
O3W Cd1 N1 C9 -83.98(17) . .
O1 Cd1 N1 C8 -25.87(16) . .
O2W Cd1 N1 C8 -53.5(7) . .
O1W Cd1 N1 C8 67.60(18) . .
N2 Cd1 N1 C8 -134.44(18) 2_656 .
O3W Cd1 N1 C8 148.54(17) . .
C9 C10 N2 C11 178.2(2) 2_656 .
C9 C10 N2 Cd1 -51.3(2) 2_656 2_656
C3 C11 N2 C10 -177.4(2) . .
C3 C11 N2 Cd1 59.9(3) . 2_656
